data_1545003
loop_
_publ_author_name
'Jang, Jun-Pil'
'Nogawa, Toshihiko'
'Futamura, Yushi'
'Shimizu, Takeshi'
'Hashizume, Daisuke'
'Takahashi, Shunji'
'Jang, Jae-Hyuk'
'Ahn, Jong Seog'
'Osada, Hiroyuki'

_publ_section_title
;
 Octaminomycins A and B, Cyclic Octadepsipeptides Active against
 Plasmodium falciparum.
;
_journal_issue 1
_journal_name_full 'Journal of natural products'
_journal_page_first 134
_journal_page_last 140
_journal_paper_doi 10.1021/acs.jnatprod.6b00758
_journal_volume 80
_journal_year 2017
_chemical_absolute_configuration syn
_chemical_formula_moiety 'C53 H76 N8 O11, 1.5(C4 H8 O2), H2 O'
_chemical_formula_sum 'C59 H90 N8 O15'
_chemical_formula_weight 1151.38
_chemical_name_systematic
;
 ?
;
_space_group_crystal_system orthorhombic
_space_group_IT_number 19
_space_group_name_Hall 'P 2ac 2ab'
_space_group_name_H-M_alt 'P 21 21 21'
_symmetry_space_group_name_Hall 'P 2ac 2ab'
_symmetry_space_group_name_H-M 'P 21 21 21'
_atom_sites_solution_hydrogens geom
_atom_sites_solution_primary direct
_atom_sites_solution_secondary difmap
_audit_creation_method SHELXL-2014
_cell_angle_alpha 90
_cell_angle_beta 90
_cell_angle_gamma 90
_cell_formula_units_Z 4
_cell_length_a 11.1520(8)
_cell_length_b 16.7802(12)
_cell_length_c 35.226(3)
_cell_measurement_reflns_used 62343
_cell_measurement_temperature 90
_cell_measurement_theta_max 30.46
_cell_measurement_theta_min 1.16
_cell_volume 6591.9(9)
_computing_cell_refinement HKL2000
_computing_data_collection CrystalClear
_computing_data_reduction HKL2000
_computing_molecular_graphics SV
_computing_publication_material 'SHELXL-2014 (Sheldrick, 2014)'
_computing_structure_refinement 'SHELXL-2014 (Sheldrick, 2014)'
_computing_structure_solution SIR2004
_diffrn_ambient_temperature 90
_diffrn_detector_area_resol_mean 7.31
_diffrn_measured_fraction_theta_full 0.866
_diffrn_measured_fraction_theta_max 0.887
_diffrn_measurement_device_type 'Rigaku AFC-8 with Saturn70 CCD'
_diffrn_measurement_method \w-scan
_diffrn_radiation_type MoK\a
_diffrn_radiation_wavelength 0.71073
_diffrn_reflns_av_R_equivalents 0.1055
_diffrn_reflns_av_unetI/netI 0.0917
_diffrn_reflns_Laue_measured_fraction_full 0.866
_diffrn_reflns_Laue_measured_fraction_max 0.887
_diffrn_reflns_limit_h_max 13
_diffrn_reflns_limit_h_min -13
_diffrn_reflns_limit_k_max 19
_diffrn_reflns_limit_k_min -19
_diffrn_reflns_limit_l_max 41
_diffrn_reflns_limit_l_min -41
_diffrn_reflns_number 61176
_diffrn_reflns_point_group_measured_fraction_full 0.822
_diffrn_reflns_point_group_measured_fraction_max 0.842
_diffrn_reflns_theta_full 25.242
_diffrn_reflns_theta_max 25.027
_diffrn_reflns_theta_min 1.156
_diffrn_source 'Fine-focus rotating anode'
_exptl_absorpt_coefficient_mu 0.084
_exptl_absorpt_correction_type none
_exptl_crystal_colour colourless
_exptl_crystal_density_diffrn 1.160
_exptl_crystal_description block
_exptl_crystal_F_000 2480
_exptl_crystal_size_max 0.10
_exptl_crystal_size_mid 0.09
_exptl_crystal_size_min 0.05
_refine_diff_density_max 0.475
_refine_diff_density_min -0.427
_refine_diff_density_rms 0.087
_refine_ls_abs_structure_details
;
 Flack x determined using 1740 quotients [(I+)-(I-)]/[(I+)+(I-)]
 (Parsons, Flack and Wagner, Acta Cryst. B69 (2013) 249-259).
;
_refine_ls_abs_structure_Flack -0.7(8)
_refine_ls_extinction_method none
_refine_ls_goodness_of_fit_ref 1.522
_refine_ls_hydrogen_treatment constr
_refine_ls_matrix_type full
_refine_ls_number_parameters 692
_refine_ls_number_reflns 9800
_refine_ls_number_restraints 102
_refine_ls_restrained_S_all 1.524
_refine_ls_R_factor_all 0.1916
_refine_ls_R_factor_gt 0.1145
_refine_ls_shift/su_max 0.000
_refine_ls_shift/su_mean 0.000
_refine_ls_structure_factor_coef Fsqd
_refine_ls_weighting_details 'w=1/[\s^2^(Fo^2^)+(0.1000P)^2^] where P=(Fo^2^+2Fc^2^)/3'
_refine_ls_weighting_scheme calc
_refine_ls_wR_factor_gt 0.2633
_refine_ls_wR_factor_ref 0.2857
_reflns_Friedel_coverage 0.713
_reflns_Friedel_fraction_full 0.767
_reflns_Friedel_fraction_max 0.786
_reflns_number_gt 5297
_reflns_number_total 9800
_reflns_threshold_expression 'I > 2\s(I)'
_cod_data_source_file np6b00758_si_001.cif
_cod_data_source_block 08008WE53502
_cod_depositor_comments 'Adding full bibliography for 1545003.cif.'
_cod_original_cell_volume 6591.9(8)
_cod_database_code 1545003
_shelx_space_group_comment
;
The symmetry employed for this shelxl refinement is uniquely defined
by the following loop, which should always be used as a source of
symmetry information in preference to the above space-group names.
They are only intended as comments.
;
_shelx_estimated_absorpt_t_min 0.992
_shelx_estimated_absorpt_t_max 0.996
_shelxl_version_number 2014-3

loop_
_space_group_symop_operation_xyz
'x, y, z'
'x+1/2, -y+1/2, -z'
'-x, y+1/2, -z+1/2'
'-x+1/2, -y, z+1/2'

loop_
_atom_site_label
_atom_site_type_symbol
_atom_site_fract_x
_atom_site_fract_y
_atom_site_fract_z
_atom_site_U_iso_or_equiv
_atom_site_adp_type
_atom_site_occupancy
_atom_site_site_symmetry_order
_atom_site_calc_flag
_atom_site_refinement_flags_posn
_atom_site_refinement_flags_adp
_atom_site_refinement_flags_occupancy
_atom_site_disorder_assembly
_atom_site_disorder_group
O1 O 0.8948(9) 0.9232(7) 0.24895(19) 0.088(3) Uani 1 1 d . . . . .
O2 O 1.2236(8) 1.0619(6) 0.26730(17) 0.085(3) Uani 1 1 d . . . . .
O3 O 1.0183(7) 0.9095(7) 0.16638(17) 0.085(3) Uani 1 1 d . . . . .
O4 O 0.9392(9) 1.0940(7) 0.0695(2) 0.095(3) Uani 1 1 d . . . . .
O5 O 0.8989(6) 0.8312(5) 0.07214(17) 0.067(2) Uani 1 1 d . . . . .
O6 O 0.7387(7) 0.6458(5) -0.00439(15) 0.081(2) Uani 1 1 d . . . . .
O7 O 0.5391(7) 0.5814(7) 0.07994(19) 0.107(3) Uani 1 1 d . . . . .
O8 O 0.9642(7) 0.6319(6) 0.13125(17) 0.075(2) Uani 1 1 d . . . . .
O9 O 0.7153(7) 0.7524(6) 0.13471(18) 0.084(3) Uani 1 1 d . . . . .
O10 O 0.9270(7) 0.7957(6) 0.23651(19) 0.079(2) Uani 1 1 d . . . . .
O11 O 1.2642(8) 0.9991(6) 0.03284(16) 0.092(3) Uani 1 1 d . . . . .
H11H H 1.2723 0.9519 0.0253 0.138 Uiso 1 1 calc R U . . .
N1 N 1.1234(10) 0.9445(8) 0.2769(2) 0.082(3) Uani 1 1 d . . . . .
N2 N 1.0681(8) 1.0255(7) 0.1938(2) 0.063(3) Uani 1 1 d . . . . .
N3 N 0.9300(7) 0.9830(7) 0.10496(19) 0.077(3) Uani 1 1 d . . . . .
H3N H 0.9263 0.9306 0.1041 0.093 Uiso 1 1 calc R U . . .
N4 N 0.8609(7) 0.9209(7) 0.0265(2) 0.063(3) Uani 1 1 d . . . . .
N5 N 0.7484(8) 0.7231(7) 0.0485(2) 0.071(3) Uani 1 1 d . . . . .
H5N H 0.7537 0.7233 0.0735 0.085 Uiso 1 1 calc R U . . .
N6 N 0.7342(8) 0.5886(6) 0.09435(18) 0.070(3) Uani 1 1 d . . . . .
H6N H 0.7890 0.5912 0.1123 0.083 Uiso 1 1 calc R U . . .
N7 N 0.6835(10) 0.6386(7) 0.1673(2) 0.079(3) Uani 1 1 d . . . . .
H7N H 0.7074 0.6072 0.1858 0.095 Uiso 1 1 calc R U . . .
N8 N 0.9501(8) 0.7469(6) 0.1639(2) 0.074(3) Uani 1 1 d . . . . .
H8N H 0.9800 0.7947 0.1679 0.088 Uiso 1 1 calc R U . . .
C1 C 0.9538(12) 0.8670(11) 0.2493(3) 0.067(4) Uani 1 1 d . . . . .
C2 C 1.0837(13) 0.8670(8) 0.2660(3) 0.081(4) Uani 1 1 d . . . . .
H2 H 1.1413 0.8424 0.2477 0.097 Uiso 1 1 calc R U . . .
C3 C 1.0828(17) 0.8191(9) 0.3048(3) 0.117(6) Uani 1 1 d . . . . .
H3A H 1.0201 0.7773 0.3049 0.141 Uiso 1 1 calc R U . . .
H3B H 1.1617 0.7945 0.3101 0.141 Uiso 1 1 calc R U . . .
C4 C 1.0545(15) 0.8852(9) 0.3325(3) 0.101(5) Uani 1 1 d . . . . .
H4A H 1.0798 0.8699 0.3584 0.121 Uiso 1 1 calc R U . . .
H4B H 0.9673 0.8960 0.3328 0.121 Uiso 1 1 calc R U . . .
C5 C 1.1227(12) 0.9585(9) 0.3194(2) 0.088(4) Uani 1 1 d . . . . .
H5A H 1.0801 1.0083 0.3262 0.105 Uiso 1 1 calc R U . . .
H5B H 1.2049 0.9599 0.3300 0.105 Uiso 1 1 calc R U . . .
C6 C 1.1752(11) 0.9997(10) 0.2553(3) 0.071(3) Uani 1 1 d . . . . .
C7 C 1.1751(10) 0.9882(8) 0.2107(2) 0.073(4) Uani 1 1 d . . . . .
H7 H 1.1708 0.9297 0.2055 0.088 Uiso 1 1 calc R U . . .
C8 C 1.0094(11) 0.9845(11) 0.1682(3) 0.071(4) Uani 1 1 d . . . . .
C9 C 0.9208(9) 1.0201(8) 0.1416(2) 0.071(3) Uani 1 1 d D . . . .
H9 H 0.9446 1.0771 0.1381 0.086 Uiso 1 1 calc R U . A 3
C10 C 0.9439(9) 1.0224(9) 0.0716(3) 0.056(3) Uani 1 1 d . . . . .
C11 C 0.9662(9) 0.9691(7) 0.0370(2) 0.062(3) Uani 1 1 d . . . . .
H11 H 1.0355 0.9330 0.0423 0.074 Uiso 1 1 calc R U . . .
C12 C 0.9922(10) 1.0175(8) 0.0015(3) 0.083(4) Uani 1 1 d . . . . .
H12A H 1.0489 0.9890 -0.0153 0.099 Uiso 1 1 calc R U . . .
H12B H 1.0265 1.0701 0.0081 0.099 Uiso 1 1 calc R U . . .
C13 C 0.8680(11) 1.0268(9) -0.0177(3) 0.084(4) Uani 1 1 d . . . . .
H13A H 0.8192 1.0684 -0.0051 0.101 Uiso 1 1 calc R U . . .
H13B H 0.8758 1.0395 -0.0450 0.101 Uiso 1 1 calc R U . . .
C14 C 0.8164(11) 0.9460(9) -0.0117(2) 0.085(4) Uani 1 1 d . . . . .
H14A H 0.8442 0.9086 -0.0316 0.102 Uiso 1 1 calc R U . . .
H14B H 0.7277 0.9479 -0.0121 0.102 Uiso 1 1 calc R U . . .
C15 C 0.8394(9) 0.8492(8) 0.0441(3) 0.063(3) Uani 1 1 d . . . . .
C16 C 0.7394(9) 0.7984(8) 0.0294(3) 0.062(3) Uani 1 1 d . . . . .
H16 H 0.7542 0.7889 0.0018 0.075 Uiso 1 1 calc R U . . .
C17 C 0.7492(9) 0.6528(8) 0.0308(3) 0.059(3) Uani 1 1 d . . . . .
C18 C 0.7670(9) 0.5782(8) 0.0553(2) 0.066(3) Uani 1 1 d . . . . .
H18 H 0.7135 0.5359 0.0447 0.079 Uiso 1 1 calc R U . . .
C19 C 0.6157(10) 0.5944(8) 0.1028(3) 0.072(4) Uani 1 1 d . . . . .
C20 C 0.5777(11) 0.6145(9) 0.1443(2) 0.082(4) Uani 1 1 d . . . . .
H20 H 0.5494 0.5631 0.1555 0.098 Uiso 1 1 calc R U . . .
C21 C 0.7446(12) 0.7070(9) 0.1609(3) 0.075(3) Uani 1 1 d . . . . .
C22 C 0.8472(10) 0.7210(8) 0.1868(2) 0.075(4) Uani 1 1 d . . . . .
H22 H 0.8674 0.6708 0.2007 0.090 Uiso 1 1 calc R U . . .
C23 C 0.8213(10) 0.7861(8) 0.2144(2) 0.074(4) Uani 1 1 d . . . . .
H23 H 0.8016 0.8367 0.2007 0.089 Uiso 1 1 calc R U . . .
C24 C 1.2897(9) 1.0191(9) 0.1933(3) 0.083(4) Uani 1 1 d . . . . .
H24A H 1.3586 0.9883 0.2032 0.100 Uiso 1 1 calc R U . . .
H24B H 1.3011 1.0756 0.2005 0.100 Uiso 1 1 calc R U . . .
C25 C 1.2854(6) 1.0121(6) 0.15029(13) 0.068(3) Uani 1 1 d G . . . .
C26 C 1.2797(7) 1.0809(5) 0.1284(2) 0.086(4) Uani 1 1 d G . . . .
H26 H 1.2808 1.1317 0.1403 0.103 Uiso 1 1 calc R U . . .
C27 C 1.2724(7) 1.0754(5) 0.0891(2) 0.084(4) Uani 1 1 d G . . . .
H27 H 1.2686 1.1224 0.0741 0.101 Uiso 1 1 calc R U . . .
C28 C 1.2708(7) 1.0011(6) 0.07168(12) 0.077(4) Uani 1 1 d G . . . .
C29 C 1.2765(7) 0.9323(5) 0.09358(17) 0.073(4) Uani 1 1 d G . . . .
H29 H 1.2754 0.8814 0.0817 0.088 Uiso 1 1 calc R U . . .
C30 C 1.2838(6) 0.9378(5) 0.13289(17) 0.077(4) Uani 1 1 d G . . . .
H30 H 1.2876 0.8908 0.1479 0.093 Uiso 1 1 calc R U . . .
C31 C 1.0486(12) 1.1091(9) 0.1969(3) 0.086(4) Uani 1 1 d . . . . .
H31A H 1.0889 1.1364 0.1758 0.129 Uiso 1 1 calc R U . . .
H31B H 1.0811 1.1284 0.2210 0.129 Uiso 1 1 calc R U . . .
H31C H 0.9624 1.1202 0.1958 0.129 Uiso 1 1 calc R U . . .
C32 C 0.7978(11) 1.0207(11) 0.1566(5) 0.118(3) Uani 0.808(14) 1 d D . P B 3
H32A H 0.8017 1.0354 0.1838 0.141 Uiso 0.808(14) 1 calc R U P B 3
H32B H 0.7660 0.9657 0.1552 0.141 Uiso 0.808(14) 1 calc R U P B 3
C33 C 0.7097(10) 1.0750(9) 0.1376(5) 0.118(3) Uani 0.808(14) 1 d D . P B 3
H33 H 0.7203 1.0609 0.1103 0.141 Uiso 0.808(14) 1 calc R U P B 3
C34 C 0.5740(11) 1.0576(12) 0.1440(4) 0.118(3) Uani 0.808(14) 1 d D . P B 3
H34A H 0.5260 1.0971 0.1302 0.177 Uiso 0.808(14) 1 calc R U P B 3
H34B H 0.5550 1.0041 0.1346 0.177 Uiso 0.808(14) 1 calc R U P B 3
H34C H 0.5556 1.0608 0.1712 0.177 Uiso 0.808(14) 1 calc R U P B 3
C35 C 0.7385(16) 1.1658(10) 0.1377(5) 0.118(3) Uani 0.808(14) 1 d D . P B 3
H35A H 0.6745 1.1947 0.1245 0.177 Uiso 0.808(14) 1 calc R U P B 3
H35B H 0.7443 1.1849 0.1639 0.177 Uiso 0.808(14) 1 calc R U P B 3
H35C H 0.8149 1.1750 0.1247 0.177 Uiso 0.808(14) 1 calc R U P B 3
C32B C 0.7918(14) 1.021(2) 0.1502(11) 0.118(3) Uani 0.192(14) 1 d D . P B 4
H32C H 0.7822 1.0320 0.1777 0.141 Uiso 0.192(14) 1 calc R U P B 4
H32D H 0.7600 0.9665 0.1456 0.141 Uiso 0.192(14) 1 calc R U P B 4
C33B C 0.7155(16) 1.0787(19) 0.1287(9) 0.118(3) Uani 0.192(14) 1 d D . P B 4
H33B H 0.7747 1.1027 0.1107 0.141 Uiso 0.192(14) 1 calc R U P B 4
C34B C 0.620(3) 1.044(3) 0.1011(12) 0.118(3) Uani 0.192(14) 1 d D . P B 4
H34D H 0.5764 1.0873 0.0888 0.177 Uiso 0.192(14) 1 calc R U P B 4
H34E H 0.6601 1.0112 0.0817 0.177 Uiso 0.192(14) 1 calc R U P B 4
H34F H 0.5637 1.0104 0.1153 0.177 Uiso 0.192(14) 1 calc R U P B 4
C35B C 0.669(4) 1.153(2) 0.1505(15) 0.118(3) Uani 0.192(14) 1 d D . P B 4
H35D H 0.6207 1.1862 0.1334 0.177 Uiso 0.192(14) 1 calc R U P B 4
H35E H 0.6200 1.1361 0.1721 0.177 Uiso 0.192(14) 1 calc R U P B 4
H35F H 0.7375 1.1843 0.1598 0.177 Uiso 0.192(14) 1 calc R U P B 4
C36 C 0.6123(11) 0.8308(9) 0.0336(3) 0.091(4) Uani 1 1 d . . . . .
H36 H 0.6041 0.8742 0.0143 0.109 Uiso 1 1 calc R U . . .
C37 C 0.5936(11) 0.8723(10) 0.0743(3) 0.098(5) Uani 1 1 d . . . . .
H37A H 0.5900 0.8312 0.0940 0.147 Uiso 1 1 calc R U . . .
H37B H 0.5185 0.9026 0.0742 0.147 Uiso 1 1 calc R U . . .
H37C H 0.6608 0.9083 0.0794 0.147 Uiso 1 1 calc R U . . .
C38 C 0.5127(10) 0.7733(9) 0.0258(3) 0.092(4) Uani 1 1 d . . . . .
H38A H 0.5222 0.7510 0.0003 0.138 Uiso 1 1 calc R U . . .
H38B H 0.4356 0.8010 0.0276 0.138 Uiso 1 1 calc R U . . .
H38C H 0.5151 0.7301 0.0445 0.138 Uiso 1 1 calc R U . . .
C39 C 0.8960(10) 0.5487(7) 0.0508(3) 0.069(3) Uani 1 1 d . . . . .
H39A H 0.9508 0.5904 0.0605 0.083 Uiso 1 1 calc R U . . .
H39B H 0.9128 0.5420 0.0234 0.083 Uiso 1 1 calc R U . . .
C40 C 0.9249(12) 0.4702(8) 0.0711(3) 0.079(4) Uani 1 1 d . . . . .
H40 H 0.9102 0.4781 0.0988 0.095 Uiso 1 1 calc R U . . .
C41 C 0.8420(13) 0.4039(9) 0.0573(3) 0.097(4) Uani 1 1 d . . . . .
H41A H 0.8512 0.3973 0.0298 0.146 Uiso 1 1 calc R U . . .
H41B H 0.7587 0.4179 0.0631 0.146 Uiso 1 1 calc R U . . .
H41C H 0.8629 0.3540 0.0701 0.146 Uiso 1 1 calc R U . . .
C42 C 1.0572(12) 0.4497(9) 0.0658(4) 0.094(4) Uani 1 1 d . . . . .
H42A H 1.1064 0.4868 0.0806 0.142 Uiso 1 1 calc R U . . .
H42B H 1.0783 0.4541 0.0389 0.142 Uiso 1 1 calc R U . . .
H42C H 1.0718 0.3951 0.0745 0.142 Uiso 1 1 calc R U . . .
C43 C 0.4719(11) 0.6676(10) 0.1440(3) 0.098(5) Uani 1 1 d . . . . .
H43A H 0.5016 0.7225 0.1398 0.118 Uiso 1 1 calc R U . C 1
H43B H 0.4234 0.6533 0.1215 0.118 Uiso 1 1 calc R U . C 1
C44 C 0.391(2) 0.6704(17) 0.1763(5) 0.166(7) Uani 0.601(17) 1 d G . P D 1
C45 C 0.309(2) 0.6104(15) 0.1847(6) 0.166(7) Uani 0.601(17) 1 d G . P D 1
H45 H 0.3035 0.5649 0.1688 0.200 Uiso 0.601(17) 1 calc R U P D 1
C46 C 0.2360(18) 0.6170(15) 0.2165(7) 0.166(7) Uani 0.601(17) 1 d G . P D 1
H46 H 0.1802 0.5760 0.2222 0.200 Uiso 0.601(17) 1 calc R U P D 1
C47 C 0.2445(19) 0.6836(17) 0.2398(5) 0.166(7) Uani 0.601(17) 1 d G . P D 1
H47 H 0.1944 0.6881 0.2615 0.200 Uiso 0.601(17) 1 calc R U P D 1
C48 C 0.326(2) 0.7435(15) 0.2314(6) 0.166(7) Uani 0.601(17) 1 d G . P D 1
H48 H 0.3320 0.7890 0.2473 0.200 Uiso 0.601(17) 1 calc R U P D 1
C49 C 0.3995(19) 0.7369(15) 0.1996(6) 0.166(7) Uani 0.601(17) 1 d G . P D 1
H49 H 0.4554 0.7779 0.1938 0.200 Uiso 0.601(17) 1 calc R U P D 1
C44B C 0.379(3) 0.655(3) 0.1727(9) 0.166(7) Uani 0.399(17) 1 d G . P D 2
C45B C 0.306(3) 0.591(3) 0.1628(8) 0.166(7) Uani 0.399(17) 1 d G . P D 2
H45B H 0.3226 0.5610 0.1405 0.200 Uiso 0.399(17) 1 calc R U P D 2
C46B C 0.209(3) 0.570(2) 0.1856(9) 0.166(7) Uani 0.399(17) 1 d G . P D 2
H46B H 0.1592 0.5267 0.1788 0.200 Uiso 0.399(17) 1 calc R U P D 2
C47B C 0.185(3) 0.614(2) 0.2182(9) 0.166(7) Uani 0.399(17) 1 d G . P D 2
H47B H 0.1183 0.5999 0.2338 0.200 Uiso 0.399(17) 1 calc R U P D 2
C48B C 0.257(3) 0.678(2) 0.2282(8) 0.166(7) Uani 0.399(17) 1 d G . P D 2
H48B H 0.2409 0.7076 0.2505 0.200 Uiso 0.399(17) 1 calc R U P D 2
C49B C 0.355(3) 0.698(2) 0.2054(10) 0.166(7) Uani 0.399(17) 1 d G . P D 2
H49B H 0.4043 0.7419 0.2122 0.200 Uiso 0.399(17) 1 calc R U P D 2
C50 C 0.9993(12) 0.7023(10) 0.1379(3) 0.073(4) Uani 1 1 d . . . . .
C51 C 1.1145(10) 0.7335(8) 0.1185(3) 0.075(4) Uani 1 1 d . . . . .
H51A H 1.1028 0.7908 0.1132 0.090 Uiso 1 1 calc R U . . .
H51B H 1.1807 0.7293 0.1372 0.090 Uiso 1 1 calc R U . . .
C52 C 1.1536(12) 0.6961(9) 0.0842(3) 0.096(4) Uani 1 1 d . . . . .
H52A H 1.1867 0.6434 0.0900 0.144 Uiso 1 1 calc R U . . .
H52B H 1.2154 0.7290 0.0721 0.144 Uiso 1 1 calc R U . . .
H52C H 1.0853 0.6903 0.0669 0.144 Uiso 1 1 calc R U . . .
C53 C 0.7183(11) 0.7629(9) 0.2420(3) 0.094(4) Uani 1 1 d . . . . .
H53A H 0.7360 0.7111 0.2535 0.141 Uiso 1 1 calc R U . . .
H53B H 0.6427 0.7596 0.2279 0.141 Uiso 1 1 calc R U . . .
H53C H 0.7113 0.8034 0.2619 0.141 Uiso 1 1 calc R U . . .
O1S O 0.6045(14) 0.3814(12) 0.2277(5) 0.306(10) Uani 1 1 d D U . . .
O2S O 0.4676(16) 0.4125(10) 0.1847(4) 0.251(7) Uani 1 1 d D U . . .
C1S C 0.5106(14) 0.4129(11) 0.2200(4) 0.251(9) Uani 1 1 d D U . . .
C2S C 0.4476(18) 0.4719(14) 0.2444(5) 0.249(11) Uani 1 1 d D U . . .
H2S1 H 0.3732 0.4888 0.2320 0.374 Uiso 1 1 calc R U . . .
H2S2 H 0.4287 0.4475 0.2690 0.374 Uiso 1 1 calc R U . . .
H2S3 H 0.4994 0.5184 0.2484 0.374 Uiso 1 1 calc R U . . .
C3S C 0.511(3) 0.3510(14) 0.1587(4) 0.265(11) Uani 1 1 d D U . . .
H3S1 H 0.6001 0.3502 0.1587 0.318 Uiso 1 1 calc R U . . .
H3S2 H 0.4822 0.2980 0.1669 0.318 Uiso 1 1 calc R U . . .
C4S C 0.467(3) 0.3693(17) 0.1209(4) 0.285(13) Uani 1 1 d D U . . .
H4S1 H 0.4952 0.3288 0.1030 0.427 Uiso 1 1 calc R U . . .
H4S2 H 0.3790 0.3697 0.1211 0.427 Uiso 1 1 calc R U . . .
H4S3 H 0.4965 0.4218 0.1130 0.427 Uiso 1 1 calc R U . . .
O1T O 0.260(2) 0.2736(18) 0.0601(5) 0.201(6) Uani 0.5 1 d D U P E -1
O2T O 0.2229(18) 0.252(2) -0.0007(5) 0.201(6) Uani 0.5 1 d D U P E -1
C1T C 0.2967(16) 0.2663(15) 0.0282(5) 0.201(6) Uani 0.5 1 d D U P E -1
C2T C 0.4242(16) 0.251(3) 0.0178(8) 0.201(6) Uani 0.5 1 d D U P E -1
H2T1 H 0.4316 0.2472 -0.0098 0.302 Uiso 0.5 1 calc R U P E -1
H2T2 H 0.4745 0.2944 0.0272 0.302 Uiso 0.5 1 calc R U P E -1
H2T3 H 0.4504 0.2005 0.0293 0.302 Uiso 0.5 1 calc R U P E -1
C3T C 0.0939(17) 0.255(3) 0.0063(6) 0.201(6) Uani 0.5 1 d D U P E -1
H3T1 H 0.0669 0.2067 0.0197 0.241 Uiso 0.5 1 calc R U P E -1
H3T2 H 0.0746 0.3021 0.0222 0.241 Uiso 0.5 1 calc R U P E -1
C4T C 0.033(2) 0.262(3) -0.0303(8) 0.201(6) Uani 0.5 1 d D U P E -1
H4T1 H -0.0534 0.2644 -0.0263 0.302 Uiso 0.5 1 calc R U P E -1
H4T2 H 0.0605 0.3102 -0.0433 0.302 Uiso 0.5 1 calc R U P E -1
H4T3 H 0.0528 0.2151 -0.0459 0.302 Uiso 0.5 1 calc R U P E -1
O1W O 0.054(2) 0.2311(10) 0.1119(5) 0.241(8) Uani 1 1 d . . . . .

loop_
_atom_site_aniso_label
_atom_site_aniso_U_11
_atom_site_aniso_U_22
_atom_site_aniso_U_33
_atom_site_aniso_U_23
_atom_site_aniso_U_13
_atom_site_aniso_U_12
O1 0.103(7) 0.118(8) 0.043(4) -0.013(5) 0.003(4) 0.008(7)
O2 0.108(7) 0.110(7) 0.037(4) -0.010(4) -0.011(4) -0.015(6)
O3 0.085(6) 0.146(9) 0.024(3) -0.012(5) -0.014(3) -0.019(7)
O4 0.133(8) 0.100(8) 0.052(4) -0.005(5) -0.015(5) 0.004(7)
O5 0.050(4) 0.119(7) 0.032(3) 0.002(4) -0.010(3) 0.002(4)
O6 0.076(5) 0.145(7) 0.023(3) 0.003(4) -0.011(3) -0.002(5)
O7 0.060(5) 0.221(11) 0.041(4) -0.010(5) -0.002(4) 0.000(6)
O8 0.080(5) 0.111(7) 0.034(4) -0.004(4) -0.005(4) -0.005(5)
O9 0.094(6) 0.125(7) 0.033(4) 0.017(4) 0.001(4) 0.006(5)
O10 0.091(6) 0.109(7) 0.038(4) -0.011(5) 0.004(4) -0.002(6)
O11 0.087(5) 0.157(8) 0.032(3) -0.002(4) 0.018(4) -0.008(7)
N1 0.102(8) 0.111(10) 0.034(5) -0.007(6) -0.008(5) -0.020(7)
N2 0.063(6) 0.094(9) 0.032(4) -0.009(5) -0.007(4) 0.003(6)
N3 0.058(5) 0.144(9) 0.029(4) -0.002(5) -0.005(4) 0.007(6)
N4 0.055(6) 0.104(8) 0.032(4) -0.006(5) -0.004(4) 0.006(6)
N5 0.067(6) 0.114(9) 0.032(4) -0.009(6) -0.004(4) 0.002(7)
N6 0.051(6) 0.134(9) 0.024(3) -0.001(4) -0.010(4) -0.014(6)
N7 0.102(8) 0.111(9) 0.025(4) 0.009(5) 0.000(5) -0.009(7)
N8 0.085(7) 0.107(8) 0.029(4) -0.016(5) 0.009(5) -0.002(6)
C1 0.084(10) 0.088(12) 0.029(5) -0.008(7) 0.006(6) 0.031(9)
C2 0.117(11) 0.079(10) 0.046(6) -0.001(7) -0.004(7) -0.004(9)
C3 0.179(15) 0.132(13) 0.041(6) 0.000(8) -0.037(8) 0.012(12)
C4 0.155(13) 0.119(12) 0.028(5) -0.002(7) -0.012(7) -0.019(11)
C5 0.115(10) 0.127(12) 0.021(5) -0.004(6) -0.008(6) -0.001(10)
C6 0.071(8) 0.098(11) 0.045(6) -0.003(8) -0.008(6) 0.001(8)
C7 0.070(8) 0.122(11) 0.028(4) -0.011(6) -0.005(5) 0.011(8)
C8 0.066(8) 0.102(12) 0.045(7) -0.019(8) 0.010(6) -0.009(9)
C9 0.055(7) 0.123(11) 0.036(5) -0.028(6) -0.002(5) -0.004(7)
C10 0.040(6) 0.082(10) 0.046(6) -0.004(7) 0.000(5) -0.004(7)
C11 0.046(6) 0.104(9) 0.036(5) 0.003(6) 0.001(5) -0.006(7)
C12 0.074(8) 0.126(11) 0.048(6) 0.001(7) -0.006(6) -0.009(8)
C13 0.087(9) 0.122(13) 0.042(6) 0.016(7) 0.001(6) 0.008(9)
C14 0.084(8) 0.140(13) 0.030(5) 0.015(7) -0.007(5) 0.006(9)
C15 0.050(7) 0.108(11) 0.030(5) 0.005(6) 0.000(5) 0.013(7)
C16 0.043(6) 0.112(10) 0.032(5) 0.008(6) -0.003(5) -0.016(7)
C17 0.042(6) 0.089(10) 0.045(6) 0.002(7) -0.002(5) 0.000(7)
C18 0.052(7) 0.122(10) 0.024(4) 0.013(6) -0.007(4) -0.009(7)
C19 0.049(7) 0.126(11) 0.041(6) 0.007(6) -0.004(5) -0.004(7)
C20 0.076(9) 0.143(12) 0.027(5) -0.001(6) 0.009(5) -0.003(9)
C21 0.080(9) 0.100(11) 0.044(6) 0.006(7) 0.018(7) -0.017(9)
C22 0.075(8) 0.127(11) 0.024(5) 0.000(6) 0.003(5) -0.002(8)
C23 0.081(8) 0.119(11) 0.021(4) -0.007(6) -0.006(5) -0.008(8)
C24 0.049(7) 0.152(13) 0.047(5) -0.022(7) 0.004(5) 0.011(7)
C25 0.049(6) 0.109(11) 0.046(6) -0.026(7) -0.002(5) 0.000(7)
C26 0.086(9) 0.102(11) 0.069(7) -0.015(8) 0.011(7) -0.014(9)
C27 0.087(9) 0.112(12) 0.054(7) 0.008(7) 0.020(6) 0.016(9)
C28 0.057(7) 0.134(12) 0.041(6) -0.012(8) 0.008(5) 0.019(8)
C29 0.068(7) 0.119(11) 0.033(5) -0.002(6) 0.000(5) 0.006(8)
C30 0.051(6) 0.145(12) 0.036(5) 0.004(7) 0.005(5) 0.004(8)
C31 0.106(10) 0.095(12) 0.057(7) -0.026(7) -0.008(7) 0.013(9)
C32 0.069(5) 0.191(10) 0.094(6) -0.020(6) 0.013(4) 0.019(6)
C33 0.069(5) 0.191(10) 0.094(6) -0.020(6) 0.013(4) 0.019(6)
C34 0.069(5) 0.191(10) 0.094(6) -0.020(6) 0.013(4) 0.019(6)
C35 0.069(5) 0.191(10) 0.094(6) -0.020(6) 0.013(4) 0.019(6)
C32B 0.069(5) 0.191(10) 0.094(6) -0.020(6) 0.013(4) 0.019(6)
C33B 0.069(5) 0.191(10) 0.094(6) -0.020(6) 0.013(4) 0.019(6)
C34B 0.069(5) 0.191(10) 0.094(6) -0.020(6) 0.013(4) 0.019(6)
C35B 0.069(5) 0.191(10) 0.094(6) -0.020(6) 0.013(4) 0.019(6)
C36 0.076(9) 0.153(13) 0.043(6) 0.014(7) 0.006(6) 0.008(9)
C37 0.060(8) 0.181(14) 0.052(6) -0.017(8) 0.000(6) 0.006(9)
C38 0.046(7) 0.154(13) 0.077(8) -0.007(8) -0.017(6) -0.019(8)
C39 0.076(8) 0.100(10) 0.032(5) -0.003(6) -0.002(5) -0.019(7)
C40 0.096(10) 0.097(10) 0.045(6) 0.005(7) 0.007(6) -0.008(9)
C41 0.093(10) 0.119(12) 0.080(8) 0.000(8) -0.032(7) -0.016(9)
C42 0.084(9) 0.113(11) 0.087(8) 0.010(8) -0.001(7) -0.001(9)
C43 0.066(8) 0.166(14) 0.064(7) 0.020(8) 0.037(6) 0.016(10)
C44 0.107(8) 0.27(2) 0.124(8) 0.036(10) 0.041(8) 0.052(10)
C45 0.107(8) 0.27(2) 0.124(8) 0.036(10) 0.041(8) 0.052(10)
C46 0.107(8) 0.27(2) 0.124(8) 0.036(10) 0.041(8) 0.052(10)
C47 0.107(8) 0.27(2) 0.124(8) 0.036(10) 0.041(8) 0.052(10)
C48 0.107(8) 0.27(2) 0.124(8) 0.036(10) 0.041(8) 0.052(10)
C49 0.107(8) 0.27(2) 0.124(8) 0.036(10) 0.041(8) 0.052(10)
C44B 0.107(8) 0.27(2) 0.124(8) 0.036(10) 0.041(8) 0.052(10)
C45B 0.107(8) 0.27(2) 0.124(8) 0.036(10) 0.041(8) 0.052(10)
C46B 0.107(8) 0.27(2) 0.124(8) 0.036(10) 0.041(8) 0.052(10)
C47B 0.107(8) 0.27(2) 0.124(8) 0.036(10) 0.041(8) 0.052(10)
C48B 0.107(8) 0.27(2) 0.124(8) 0.036(10) 0.041(8) 0.052(10)
C49B 0.107(8) 0.27(2) 0.124(8) 0.036(10) 0.041(8) 0.052(10)
C50 0.089(10) 0.099(11) 0.031(6) 0.002(7) -0.007(6) -0.015(9)
C51 0.071(8) 0.101(10) 0.053(6) 0.003(7) -0.004(6) 0.009(8)
C52 0.098(10) 0.130(12) 0.061(7) -0.006(7) 0.034(7) -0.006(9)
C53 0.094(9) 0.143(12) 0.045(6) -0.025(7) -0.002(6) 0.008(9)
O1S 0.129(12) 0.39(2) 0.40(2) -0.149(19) -0.069(15) 0.019(14)
O2S 0.232(16) 0.256(17) 0.266(18) -0.038(15) -0.029(14) 0.040(14)
C1S 0.131(15) 0.307(19) 0.31(2) -0.102(18) -0.041(16) 0.027(15)
C2S 0.122(16) 0.31(3) 0.32(2) -0.09(2) 0.008(18) 0.020(17)
C3S 0.26(2) 0.28(2) 0.25(2) -0.07(2) 0.00(2) 0.07(2)
C4S 0.29(3) 0.31(3) 0.26(3) -0.07(2) -0.07(2) 0.08(2)
O1T 0.208(9) 0.194(8) 0.202(9) -0.002(6) 0.009(6) 0.007(6)
O2T 0.208(9) 0.194(8) 0.202(9) -0.002(6) 0.009(6) 0.007(6)
C1T 0.208(9) 0.194(8) 0.202(9) -0.002(6) 0.009(6) 0.007(6)
C2T 0.208(9) 0.194(8) 0.202(9) -0.002(6) 0.009(6) 0.007(6)
C3T 0.208(9) 0.194(8) 0.202(9) -0.002(6) 0.009(6) 0.007(6)
C4T 0.208(9) 0.194(8) 0.202(9) -0.002(6) 0.009(6) 0.007(6)
O1W 0.32(2) 0.200(15) 0.198(14) -0.002(12) -0.009(16) 0.096(16)

loop_
_atom_type_symbol
_atom_type_description
_atom_type_scat_dispersion_real
_atom_type_scat_dispersion_imag
_atom_type_scat_source
C C 0.0033 0.0016 'International Tables Vol C Tables 4.2.6.8 and 6.1.1.4'
H H 0.0000 0.0000 'International Tables Vol C Tables 4.2.6.8 and 6.1.1.4'
O O 0.0106 0.0060 'International Tables Vol C Tables 4.2.6.8 and 6.1.1.4'
N N 0.0061 0.0033 'International Tables Vol C Tables 4.2.6.8 and 6.1.1.4'

loop_
_geom_angle_atom_site_label_1
_geom_angle_atom_site_label_2
_geom_angle_atom_site_label_3
_geom_angle
C1 O10 C23 118.6(10)
C28 O11 H11H 109.5
C6 N1 C2 127.9(10)
C6 N1 C5 117.5(11)
C2 N1 C5 113.9(11)
C8 N2 C31 119.5(11)
C8 N2 C7 117.3(11)
C31 N2 C7 120.9(10)
C10 N3 C9 125.1(11)
C10 N3 H3N 117.5
C9 N3 H3N 117.5
C15 N4 C11 120.4(8)
C15 N4 C14 126.5(10)
C11 N4 C14 109.7(10)
C17 N5 C16 124.0(8)
C17 N5 H5N 118.0
C16 N5 H5N 118.0
C19 N6 C18 117.9(8)
C19 N6 H6N 121.1
C18 N6 H6N 121.1
C21 N7 C20 122.7(10)
C21 N7 H7N 118.7
C20 N7 H7N 118.7
C50 N8 C22 123.0(11)
C50 N8 H8N 118.5
C22 N8 H8N 118.5
O1 C1 O10 127.9(13)
O1 C1 C2 122.3(15)
O10 C1 C2 109.8(12)
N1 C2 C1 112.9(12)
N1 C2 C3 103.4(10)
C1 C2 C3 108.6(11)
N1 C2 H2 110.6
C1 C2 H2 110.6
C3 C2 H2 110.6
C4 C3 C2 100.7(11)
C4 C3 H3A 111.6
C2 C3 H3A 111.6
C4 C3 H3B 111.6
C2 C3 H3B 111.6
H3A C3 H3B 109.4
C3 C4 C5 107.1(11)
C3 C4 H4A 110.3
C5 C4 H4A 110.3
C3 C4 H4B 110.3
C5 C4 H4B 110.3
H4A C4 H4B 108.5
N1 C5 C4 100.2(10)
N1 C5 H5A 111.7
C4 C5 H5A 111.7
N1 C5 H5B 111.7
C4 C5 H5B 111.7
H5A C5 H5B 109.5
O2 C6 N1 125.0(10)
O2 C6 C7 116.0(12)
N1 C6 C7 118.9(12)
N2 C7 C24 112.0(9)
N2 C7 C6 110.4(9)
C24 C7 C6 111.2(9)
N2 C7 H7 107.7
C24 C7 H7 107.7
C6 C7 H7 107.7
O3 C8 N2 121.2(12)
O3 C8 C9 114.9(12)
N2 C8 C9 123.7(14)
N3 C9 C32 113.1(10)
N3 C9 C32B 105(2)
N3 C9 C8 110.1(10)
C32 C9 C8 113.4(10)
C32B C9 C8 121.6(13)
N3 C9 H9 106.6
C32 C9 H9 106.6
C8 C9 H9 106.6
O4 C10 N3 122.3(11)
O4 C10 C11 122.7(10)
N3 C10 C11 115.0(12)
N4 C11 C12 103.8(8)
N4 C11 C10 113.0(8)
C12 C11 C10 112.0(10)
N4 C11 H11 109.3
C12 C11 H11 109.3
C10 C11 H11 109.3
C11 C12 C13 104.0(9)
C11 C12 H12A 111.0
C13 C12 H12A 111.0
C11 C12 H12B 111.0
C13 C12 H12B 111.0
H12A C12 H12B 109.0
C14 C13 C12 101.1(10)
C14 C13 H13A 111.6
C12 C13 H13A 111.6
C14 C13 H13B 111.6
C12 C13 H13B 111.6
H13A C13 H13B 109.4
C13 C14 N4 104.8(10)
C13 C14 H14A 110.8
N4 C14 H14A 110.8
C13 C14 H14B 110.8
N4 C14 H14B 110.8
H14A C14 H14B 108.9
O5 C15 N4 119.0(11)
O5 C15 C16 122.7(12)
N4 C15 C16 118.1(9)
N5 C16 C15 106.6(9)
N5 C16 C36 109.5(9)
C15 C16 C36 117.1(10)
N5 C16 H16 107.8
C15 C16 H16 107.8
C36 C16 H16 107.8
O6 C17 N5 123.0(10)
O6 C17 C18 119.6(11)
N5 C17 C18 117.4(9)
N6 C18 C39 112.3(7)
N6 C18 C17 114.0(10)
C39 C18 C17 109.1(8)
N6 C18 H18 107.0
C39 C18 H18 107.0
C17 C18 H18 107.0
O7 C19 N6 122.4(9)
O7 C19 C20 118.5(10)
N6 C19 C20 119.1(9)
C43 C20 N7 118.2(11)
C43 C20 C19 110.0(9)
N7 C20 C19 110.7(9)
C43 C20 H20 105.7
N7 C20 H20 105.7
C19 C20 H20 105.7
O9 C21 N7 120.8(11)
O9 C21 C22 124.3(12)
N7 C21 C22 114.9(11)
N8 C22 C21 108.2(8)
N8 C22 C23 107.0(10)
C21 C22 C23 111.6(10)
N8 C22 H22 110.0
C21 C22 H22 110.0
C23 C22 H22 110.0
O10 C23 C22 106.2(10)
O10 C23 C53 107.3(7)
C22 C23 C53 111.5(10)
O10 C23 H23 110.6
C22 C23 H23 110.6
C53 C23 H23 110.6
C7 C24 C25 110.6(8)
C7 C24 H24A 109.5
C25 C24 H24A 109.5
C7 C24 H24B 109.5
C25 C24 H24B 109.5
H24A C24 H24B 108.1
C26 C25 C30 120.0
C26 C25 C24 119.4(8)
C30 C25 C24 120.6(8)
C27 C26 C25 120.0
C27 C26 H26 120.0
C25 C26 H26 120.0
C28 C27 C26 120.0
C28 C27 H27 120.0
C26 C27 H27 120.0
O11 C28 C27 117.6(7)
O11 C28 C29 122.4(7)
C27 C28 C29 120.0
C28 C29 C30 120.0
C28 C29 H29 120.0
C30 C29 H29 120.0
C29 C30 C25 120.0
C29 C30 H30 120.0
C25 C30 H30 120.0
N2 C31 H31A 109.5
N2 C31 H31B 109.5
H31A C31 H31B 109.5
N2 C31 H31C 109.5
H31A C31 H31C 109.5
H31B C31 H31C 109.5
C9 C32 C33 117.1(11)
C9 C32 H32A 108.0
C33 C32 H32A 108.0
C9 C32 H32B 108.0
C33 C32 H32B 108.0
H32A C32 H32B 107.3
C32 C33 C34 117.3(8)
C32 C33 C35 117.3(8)
C34 C33 C35 112.6(15)
C32 C33 H33 102.0
C34 C33 H33 102.0
C35 C33 H33 102.0
C33 C34 H34A 109.5
C33 C34 H34B 109.5
H34A C34 H34B 109.5
C33 C34 H34C 109.5
H34A C34 H34C 109.5
H34B C34 H34C 109.5
C33 C35 H35A 109.5
C33 C35 H35B 109.5
H35A C35 H35B 109.5
C33 C35 H35C 109.5
H35A C35 H35C 109.5
H35B C35 H35C 109.5
C9 C32B C33B 117.1(11)
C9 C32B H32C 108.0
C33B C32B H32C 108.0
C9 C32B H32D 108.0
C33B C32B H32D 108.0
H32C C32B H32D 107.3
C32B C33B C34B 117.4(9)
C32B C33B C35B 117.4(9)
C34B C33B C35B 112.6(15)
C32B C33B H33B 102.0
C34B C33B H33B 102.0
C35B C33B H33B 102.0
C33B C34B H34D 109.5
C33B C34B H34E 109.5
H34D C34B H34E 109.5
C33B C34B H34F 109.5
H34D C34B H34F 109.5
H34E C34B H34F 109.5
C33B C35B H35D 109.5
C33B C35B H35E 109.5
H35D C35B H35E 109.5
C33B C35B H35F 109.5
H35D C35B H35F 109.5
H35E C35B H35F 109.5
C38 C36 C16 116.2(12)
C38 C36 C37 110.3(10)
C16 C36 C37 111.2(9)
C38 C36 H36 106.1
C16 C36 H36 106.1
C37 C36 H36 106.1
C36 C37 H37A 109.5
C36 C37 H37B 109.5
H37A C37 H37B 109.5
C36 C37 H37C 109.5
H37A C37 H37C 109.5
H37B C37 H37C 109.5
C36 C38 H38A 109.5
C36 C38 H38B 109.5
H38A C38 H38B 109.5
C36 C38 H38C 109.5
H38A C38 H38C 109.5
H38B C38 H38C 109.5
C18 C39 C40 115.3(9)
C18 C39 H39A 108.5
C40 C39 H39A 108.5
C18 C39 H39B 108.5
C40 C39 H39B 108.5
H39A C39 H39B 107.5
C41 C40 C42 112.5(11)
C41 C40 C39 110.5(10)
C42 C40 C39 109.9(10)
C41 C40 H40 107.9
C42 C40 H40 107.9
C39 C40 H40 107.9
C40 C41 H41A 109.5
C40 C41 H41B 109.5
H41A C41 H41B 109.5
C40 C41 H41C 109.5
H41A C41 H41C 109.5
H41B C41 H41C 109.5
C40 C42 H42A 109.5
C40 C42 H42B 109.5
H42A C42 H42B 109.5
C40 C42 H42C 109.5
H42A C42 H42C 109.5
H42B C42 H42C 109.5
C44 C43 C20 120.6(15)
C44B C43 C20 118(2)
C44 C43 H43A 107.2
C20 C43 H43A 107.2
C44 C43 H43B 107.2
C20 C43 H43B 107.2
H43A C43 H43B 106.8
C45 C44 C49 120.0
C45 C44 C43 123.5(18)
C49 C44 C43 116.5(17)
C46 C45 C44 120.0
C46 C45 H45 120.0
C44 C45 H45 120.0
C45 C46 C47 120.0
C45 C46 H46 120.0
C47 C46 H46 120.0
C48 C47 C46 120.0
C48 C47 H47 120.0
C46 C47 H47 120.0
C47 C48 C49 120.0
C47 C48 H48 120.0
C49 C48 H48 120.0
C48 C49 C44 120.0
C48 C49 H49 120.0
C44 C49 H49 120.0
C45B C44B C49B 120.0
C45B C44B C43 111(3)
C49B C44B C43 129(3)
C46B C45B C44B 120.0
C46B C45B H45B 120.0
C44B C45B H45B 120.0
C47B C46B C45B 120.0
C47B C46B H46B 120.0
C45B C46B H46B 120.0
C46B C47B C48B 120.0
C46B C47B H47B 120.0
C48B C47B H47B 120.0
C49B C48B C47B 120.0
C49B C48B H48B 120.0
C47B C48B H48B 120.0
C48B C49B C44B 120.0
C48B C49B H49B 120.0
C44B C49B H49B 120.0
O8 C50 N8 122.3(12)
O8 C50 C51 119.5(12)
N8 C50 C51 117.7(13)
C52 C51 C50 118.5(11)
C52 C51 H51A 107.7
C50 C51 H51A 107.7
C52 C51 H51B 107.7
C50 C51 H51B 107.7
H51A C51 H51B 107.1
C51 C52 H52A 109.5
C51 C52 H52B 109.5
H52A C52 H52B 109.5
C51 C52 H52C 109.5
H52A C52 H52C 109.5
H52B C52 H52C 109.5
C23 C53 H53A 109.5
C23 C53 H53B 109.5
H53A C53 H53B 109.5
C23 C53 H53C 109.5
H53A C53 H53C 109.5
H53B C53 H53C 109.5
C1S O2S C3S 117.8(3)
O1S C1S O2S 121.4(4)
O1S C1S C2S 124.9(4)
O2S C1S C2S 111.9(3)
C1S C2S H2S1 109.5
C1S C2S H2S2 109.5
H2S1 C2S H2S2 109.5
C1S C2S H2S3 109.5
H2S1 C2S H2S3 109.5
H2S2 C2S H2S3 109.5
C4S C3S O2S 108.1(3)
C4S C3S H3S1 110.1
O2S C3S H3S1 110.1
C4S C3S H3S2 110.1
O2S C3S H3S2 110.1
H3S1 C3S H3S2 108.4
C3S C4S H4S1 109.5
C3S C4S H4S2 109.5
H4S1 C4S H4S2 109.5
C3S C4S H4S3 109.5
H4S1 C4S H4S3 109.5
H4S2 C4S H4S3 109.5
C1T O2T C3T 118.2(3)
O1T C1T O2T 121.5(4)
O1T C1T C2T 124.8(4)
O2T C1T C2T 111.8(3)
C1T C2T H2T1 109.5
C1T C2T H2T2 109.5
H2T1 C2T H2T2 109.5
C1T C2T H2T3 109.5
H2T1 C2T H2T3 109.5
H2T2 C2T H2T3 109.5
C4T C3T O2T 108.1(3)
C4T C3T H3T1 110.1
O2T C3T H3T1 110.1
C4T C3T H3T2 110.1
O2T C3T H3T2 110.1
H3T1 C3T H3T2 108.4
C3T C4T H4T1 109.5
C3T C4T H4T2 109.5
H4T1 C4T H4T2 109.5
C3T C4T H4T3 109.5
H4T1 C4T H4T3 109.5
H4T2 C4T H4T3 109.5

loop_
_geom_bond_atom_site_label_1
_geom_bond_atom_site_label_2
_geom_bond_distance
O1 C1 1.150(13)
O2 C6 1.250(14)
O3 C8 1.265(14)
O4 C10 1.205(12)
O5 C15 1.227(11)
O6 C17 1.252(11)
O7 C19 1.194(11)
O8 C50 1.265(14)
O9 C21 1.240(14)
O10 C1 1.313(15)
O10 C23 1.423(13)
O11 C28 1.371(7)
O11 H11H 0.8400
N1 C6 1.331(15)
N1 C2 1.427(15)
N1 C5 1.516(12)
N2 C8 1.312(14)
N2 C31 1.423(14)
N2 C7 1.474(14)
N3 C10 1.357(13)
N3 C9 1.437(12)
N3 H3N 0.8800
N4 C15 1.376(14)
N4 C11 1.472(13)
N4 C14 1.493(12)
N5 C17 1.335(13)
N5 C16 1.435(14)
N5 H5N 0.8800
N6 C19 1.357(13)
N6 C18 1.433(10)
N6 H6N 0.8800
N7 C21 1.352(14)
N7 C20 1.488(15)
N7 H7N 0.8800
N8 C50 1.305(15)
N8 C22 1.468(13)
N8 H8N 0.8800
C1 C2 1.564(18)
C2 C3 1.585(16)
C2 H2 1.0000
C3 C4 1.511(17)
C3 H3A 0.9900
C3 H3B 0.9900
C4 C5 1.518(18)
C4 H4A 0.9900
C4 H4B 0.9900
C5 H5A 0.9900
C5 H5B 0.9900
C6 C7 1.580(14)
C7 C24 1.510(15)
C7 H7 1.0000
C8 C9 1.486(16)
C9 C32 1.470(16)
C9 C32B 1.471(16)
C9 H9 1.0000
C10 C11 1.532(15)
C11 C12 1.518(14)
C11 H11 1.0000
C12 C13 1.549(16)
C12 H12A 0.9900
C12 H12B 0.9900
C13 C14 1.488(17)
C13 H13A 0.9900
C13 H13B 0.9900
C14 H14A 0.9900
C14 H14B 0.9900
C15 C16 1.497(15)
C16 C36 1.525(16)
C16 H16 1.0000
C17 C18 1.533(15)
C18 C39 1.529(15)
C18 H18 1.0000
C19 C20 1.558(13)
C20 C43 1.479(17)
C20 H20 1.0000
C21 C22 1.483(16)
C22 C23 1.490(16)
C22 H22 1.0000
C23 C53 1.555(16)
C23 H23 1.0000
C24 C25 1.520(10)
C24 H24A 0.9900
C24 H24B 0.9900
C25 C26 1.3900
C25 C30 1.3900
C26 C27 1.3900
C26 H26 0.9500
C27 C28 1.3900
C27 H27 0.9500
C28 C29 1.3900
C29 C30 1.3900
C29 H29 0.9500
C30 H30 0.9500
C31 H31A 0.9800
C31 H31B 0.9800
C31 H31C 0.9800
C32 C33 1.50(2)
C32 H32A 0.9900
C32 H32B 0.9900
C33 C34 1.557(14)
C33 C35 1.557(14)
C33 H33 1.0000
C34 H34A 0.9800
C34 H34B 0.9800
C34 H34C 0.9800
C35 H35A 0.9800
C35 H35B 0.9800
C35 H35C 0.9800
C32B C33B 1.50(2)
C32B H32C 0.9900
C32B H32D 0.9900
C33B C34B 1.557(14)
C33B C35B 1.557(14)
C33B H33B 1.0000
C34B H34D 0.9800
C34B H34E 0.9800
C34B H34F 0.9800
C35B H35D 0.9800
C35B H35E 0.9800
C35B H35F 0.9800
C36 C38 1.496(17)
C36 C37 1.607(16)
C36 H36 1.0000
C37 H37A 0.9800
C37 H37B 0.9800
C37 H37C 0.9800
C38 H38A 0.9800
C38 H38B 0.9800
C38 H38C 0.9800
C39 C40 1.533(16)
C39 H39A 0.9900
C39 H39B 0.9900
C40 C41 1.525(16)
C40 C42 1.526(17)
C40 H40 1.0000
C41 H41A 0.9800
C41 H41B 0.9800
C41 H41C 0.9800
C42 H42A 0.9800
C42 H42B 0.9800
C42 H42C 0.9800
C43 C44 1.452(16)
C43 C44B 1.47(2)
C43 H43A 0.9900
C43 H43B 0.9900
C44 C45 1.3900
C44 C49 1.3900
C45 C46 1.3900
C45 H45 0.9500
C46 C47 1.3900
C46 H46 0.9500
C47 C48 1.3900
C47 H47 0.9500
C48 C49 1.3900
C48 H48 0.9500
C49 H49 0.9500
C44B C45B 1.3900
C44B C49B 1.3900
C45B C46B 1.3900
C45B H45B 0.9500
C46B C47B 1.3900
C46B H46B 0.9500
C47B C48B 1.3900
C47B H47B 0.9500
C48B C49B 1.3900
C48B H48B 0.9500
C49B H49B 0.9500
C50 C51 1.546(17)
C51 C52 1.431(15)
C51 H51A 0.9900
C51 H51B 0.9900
C52 H52A 0.9800
C52 H52B 0.9800
C52 H52C 0.9800
C53 H53A 0.9800
C53 H53B 0.9800
C53 H53C 0.9800
O1S C1S 1.204(3)
O2S C1S 1.332(3)
O2S C3S 1.463(3)
C1S C2S 1.489(3)
C2S H2S1 0.9800
C2S H2S2 0.9800
C2S H2S3 0.9800
C3S C4S 1.456(3)
C3S H3S1 0.9900
C3S H3S2 0.9900
C4S H4S1 0.9800
C4S H4S2 0.9800
C4S H4S3 0.9800
O1T C1T 1.204(3)
O2T C1T 1.331(3)
O2T C3T 1.461(3)
C1T C2T 1.491(3)
C2T H2T1 0.9800
C2T H2T2 0.9800
C2T H2T3 0.9800
C3T C4T 1.458(3)
C3T H3T1 0.9900
C3T H3T2 0.9900
C4T H4T1 0.9800
C4T H4T2 0.9800
C4T H4T3 0.9800

loop_
_geom_hbond_atom_site_label_D
_geom_hbond_atom_site_label_H
_geom_hbond_atom_site_label_A
_geom_hbond_distance_DH
_geom_hbond_distance_HA
_geom_hbond_distance_DA
_geom_hbond_angle_DHA
_geom_hbond_site_symmetry_A
O11 H11H O6 0.84 1.84 2.645(12) 161.2 2_565
N3 H3N O5 0.88 2.04 2.819(13) 147.7 .
N5 H5N O9 0.88 2.25 3.098(10) 160.7 .
N6 H6N O8 0.88 2.18 2.966(11) 149.3 .
N7 H7N O2 0.88 1.98 2.836(12) 165.5 3_745
N8 H8N O3 0.88 1.97 2.833(16) 165.2 .
C5 H5A O8 0.99 2.61 3.525(17) 154.3 3_755
C12 H12A O7 0.99 2.57 3.356(14) 136.6 2_565
C22 H22 O2 1.00 2.37 3.219(16) 141.6 3_745
C39 H39A O8 0.99 2.59 3.250(12) 123.9 .
C39 H39B O11 0.99 2.67 3.389(11) 129.4 2_465
C43 H43A O9 0.99 2.44 3.082(16) 121.9 .
C53 H53A O2 0.98 2.65 3.449(18) 139.3 3_745

loop_
_geom_torsion_atom_site_label_1
_geom_torsion_atom_site_label_2
_geom_torsion_atom_site_label_3
_geom_torsion_atom_site_label_4
_geom_torsion
C23 O10 C1 O1 10.5(16)
C23 O10 C1 C2 -169.4(8)
C6 N1 C2 C1 -85.9(15)
C5 N1 C2 C1 104.5(10)
C6 N1 C2 C3 157.0(13)
C5 N1 C2 C3 -12.7(15)
O1 C1 C2 N1 -5.9(15)
O10 C1 C2 N1 174.0(9)
O1 C1 C2 C3 108.2(14)
O10 C1 C2 C3 -71.9(11)
N1 C2 C3 C4 30.7(15)
C1 C2 C3 C4 -89.4(14)
C2 C3 C4 C5 -38.9(15)
C6 N1 C5 C4 178.6(11)
C2 N1 C5 C4 -10.6(14)
C3 C4 C5 N1 31.1(13)
C2 N1 C6 O2 -169.2(12)
C5 N1 C6 O2 0.2(18)
C2 N1 C6 C7 12.0(18)
C5 N1 C6 C7 -178.7(10)
C8 N2 C7 C24 100.5(12)
C31 N2 C7 C24 -62.2(12)
C8 N2 C7 C6 -134.9(12)
C31 N2 C7 C6 62.3(13)
O2 C6 C7 N2 -88.5(13)
N1 C6 C7 N2 90.5(14)
O2 C6 C7 C24 36.5(15)
N1 C6 C7 C24 -144.6(12)
C31 N2 C8 O3 -175.1(11)
C7 N2 C8 O3 21.9(15)
C31 N2 C8 C9 -0.6(15)
C7 N2 C8 C9 -163.6(9)
C10 N3 C9 C32 104.6(14)
C10 N3 C9 C32B 100.1(15)
C10 N3 C9 C8 -127.4(11)
O3 C8 C9 N3 -42.6(14)
N2 C8 C9 N3 142.6(11)
O3 C8 C9 C32 85.3(15)
N2 C8 C9 C32 -89.5(16)
O3 C8 C9 C32B 81(3)
N2 C8 C9 C32B -94(3)
C9 N3 C10 O4 -6.8(17)
C9 N3 C10 C11 173.1(9)
C15 N4 C11 C12 153.9(9)
C14 N4 C11 C12 -6.6(11)
C15 N4 C11 C10 -84.5(12)
C14 N4 C11 C10 115.0(10)
O4 C10 C11 N4 -111.6(12)
N3 C10 C11 N4 68.4(12)
O4 C10 C11 C12 5.2(15)
N3 C10 C11 C12 -174.7(9)
N4 C11 C12 C13 28.9(12)
C10 C11 C12 C13 -93.4(11)
C11 C12 C13 C14 -40.5(12)
C12 C13 C14 N4 36.0(11)
C15 N4 C14 C13 -178.3(10)
C11 N4 C14 C13 -19.3(12)
C11 N4 C15 O5 10.0(13)
C14 N4 C15 O5 166.9(9)
C11 N4 C15 C16 -173.2(8)
C14 N4 C15 C16 -16.3(14)
C17 N5 C16 C15 -129.1(10)
C17 N5 C16 C36 103.4(11)
O5 C15 C16 N5 -12.1(13)
N4 C15 C16 N5 171.2(8)
O5 C15 C16 C36 110.8(12)
N4 C15 C16 C36 -65.9(12)
C16 N5 C17 O6 -2.1(16)
C16 N5 C17 C18 176.4(9)
C19 N6 C18 C39 -163.4(11)
C19 N6 C18 C17 71.8(13)
O6 C17 C18 N6 -158.2(9)
N5 C17 C18 N6 23.3(13)
O6 C17 C18 C39 75.4(12)
N5 C17 C18 C39 -103.1(10)
C18 N6 C19 O7 9.5(19)
C18 N6 C19 C20 -173.7(11)
C21 N7 C20 C43 -60.5(13)
C21 N7 C20 C19 67.6(15)
O7 C19 C20 C43 -40.5(17)
N6 C19 C20 C43 142.6(13)
O7 C19 C20 N7 -173.0(12)
N6 C19 C20 N7 10.1(17)
C20 N7 C21 O9 -1.3(16)
C20 N7 C21 C22 179.8(9)
C50 N8 C22 C21 -62.4(14)
C50 N8 C22 C23 177.3(10)
O9 C21 C22 N8 -44.4(15)
N7 C21 C22 N8 134.5(10)
O9 C21 C22 C23 73.0(13)
N7 C21 C22 C23 -108.1(12)
C1 O10 C23 C22 147.9(9)
C1 O10 C23 C53 -92.7(12)
N8 C22 C23 O10 -59.8(10)
C21 C22 C23 O10 -178.0(9)
N8 C22 C23 C53 -176.4(9)
C21 C22 C23 C53 65.4(12)
N2 C7 C24 C25 -52.6(13)
C6 C7 C24 C25 -176.7(10)
C7 C24 C25 C26 111.6(10)
C7 C24 C25 C30 -66.6(11)
C30 C25 C26 C27 0.0
C24 C25 C26 C27 -178.3(8)
C25 C26 C27 C28 0.0
C26 C27 C28 O11 -179.7(8)
C26 C27 C28 C29 0.0
O11 C28 C29 C30 179.7(8)
C27 C28 C29 C30 0.0
C28 C29 C30 C25 0.0
C26 C25 C30 C29 0.0
C24 C25 C30 C29 178.2(8)
N3 C9 C32 C33 -70.7(17)
C32B C9 C32 C33 -43(11)
C8 C9 C32 C33 162.9(13)
C9 C32 C33 C34 161.0(15)
C9 C32 C33 C35 -60(2)
N3 C9 C32B C33B -73(3)
C32 C9 C32B C33B 134(14)
C8 C9 C32B C33B 161(2)
C9 C32B C33B C34B 114(4)
C9 C32B C33B C35B -106(4)
N5 C16 C36 C38 -47.0(12)
C15 C16 C36 C38 -168.5(10)
N5 C16 C36 C37 80.3(13)
C15 C16 C36 C37 -41.2(14)
N6 C18 C39 C40 57.4(13)
C17 C18 C39 C40 -175.2(9)
C18 C39 C40 C41 57.8(12)
C18 C39 C40 C42 -177.4(10)
N7 C20 C43 C44 -76(2)
C19 C20 C43 C44 155.5(17)
N7 C20 C43 C44B -90(2)
C19 C20 C43 C44B 141(2)
C44B C43 C44 C45 8(10)
C20 C43 C44 C45 -74(2)
C44B C43 C44 C49 -173(12)
C20 C43 C44 C49 105.0(18)
C49 C44 C45 C46 0.0
C43 C44 C45 C46 179(2)
C44 C45 C46 C47 0.0
C45 C46 C47 C48 0.0
C46 C47 C48 C49 0.0
C47 C48 C49 C44 0.0
C45 C44 C49 C48 0.0
C43 C44 C49 C48 -179(2)
C44 C43 C44B C45B 177(12)
C20 C43 C44B C45B -78(2)
C44 C43 C44B C49B -1(9)
C20 C43 C44B C49B 104(3)
C49B C44B C45B C46B 0.0
C43 C44B C45B C46B -178(3)
C44B C45B C46B C47B 0.0
C45B C46B C47B C48B 0.0
C46B C47B C48B C49B 0.0
C47B C48B C49B C44B 0.0
C45B C44B C49B C48B 0.0
C43 C44B C49B C48B 177(4)
C22 N8 C50 O8 -2.4(17)
C22 N8 C50 C51 -174.2(9)
O8 C50 C51 C52 22.9(16)
N8 C50 C51 C52 -165.1(11)
C3S O2S C1S O1S 21(3)
C3S O2S C1S C2S -173(2)
C1S O2S C3S C4S -172(2)
C3T O2T C1T O1T 8(4)
C3T O2T C1T C2T 173(4)
C1T O2T C3T C4T 163(4)
